data_1526126
loop_
_publ_author_name
'Nelmes, R.J.'

_publ_section_title
;
 The structure of ammonium hydrogen sulphate in its ferroelectric phase
 and the ferroelectric transition
;
_journal_name_full Ferroelectrics
_journal_page_first 133
_journal_page_last 140
_journal_volume 4
_journal_year 1972
_chemical_formula_sum 'H5 N O4 S'
_chemical_name_systematic '(N H4) (H S O4)'
_space_group_IT_number 7
_symmetry_space_group_name_Hall 'P -2yac'
_symmetry_space_group_name_H-M 'P 1 n 1'
_cell_angle_alpha 90
_cell_angle_beta 117.86
_cell_angle_gamma 90
_cell_formula_units_Z 8
_cell_length_a 15.119
_cell_length_b 4.58
_cell_length_c 15.119
_cell_volume 925.570
_citation_journal_id_ASTM FEROA8
_cod_data_source_file Nelmes_FEROA8_1972_778.cif
_cod_data_source_block H5N1O4S1
_cod_original_cell_volume 925.5697
_cod_original_sg_symbol_Hall 'P -2yc (x-z,y,z)'
_cod_original_formula_sum 'H5 N1 O4 S1'
_cod_database_code 1526126

loop_
_symmetry_equiv_pos_as_xyz
x,y,z
x+1/2,-y,z+1/2

loop_
_atom_site_label
_atom_site_type_symbol
_atom_site_fract_x
_atom_site_fract_y
_atom_site_fract_z
_atom_site_occupancy
_atom_site_U_iso_or_equiv
O1 O-2 0.181 0.868 0.149 1 0.0
O2 O-2 0.258 0.955 0.068 1 0.0
O15 O-2 0.64 0.254 0.28 1 0.0
O6 O-2 0.466 0.134 -0.15 1 0.0
S1 S+6 0.162 0.97 0.056 1 0.0
N4 N-3 0.317 0.452 -0.007 1 0.0
S3 S+6 0.766 0.536 0.012 1 0.0
O12 O-2 0.857 0.739 0.103 1 0.0
O8 O-2 0.344 0.772 -0.232 1 0.0
O16 O-2 0.599 0.728 0.307 1 0.0
S4 S+6 0.557 0.488 0.233 1 0.0
O14 O-2 0.461 0.366 0.211 1 0.0
N2 N-3 0.62 0.048 0.082 1 0.0
O5 O-2 0.395 0.938 -0.063 1 0.0
O9 O-2 0.771 0.632 -0.071 1 0.0
O11 O-2 0.802 0.263 0.046 1 0.0
O10 O-2 0.673 0.545 -0.001 1 0.0
N1 N-3 0.408 0.889 0.302 1 0.0
S2 S+6 0.38 0.012 -0.16 1 0.0
O13 O-2 0.548 0.562 0.142 1 0.0
O7 O-2 0.289 0.246 -0.219 1 0.0
O4 O-2 0.108 0.761 -0.032 1 0.0
N3 N-3 0.528 0.611 -0.214 1 0.0
O3 O-2 0.091 0.237 0.013 1 0.0
